data_4345020
loop_
_publ_author_name
'Dembowski, Mateusz'
'Bernales, Varinia'
'Qiu, Jie'
'Hickam, Sarah'
'Gaspar, Gabriel'
'Gagliardi, Laura'
'Burns, Peter C.'

_publ_section_title
;
 Computationally-Guided Assignment of Unexpected Signals in the Raman
 Spectra of Uranyl Triperoxide Complexes.
;
_journal_issue 3
_journal_name_full 'Inorganic chemistry'
_journal_page_first 1574
_journal_page_last 1580
_journal_paper_doi 10.1021/acs.inorgchem.6b02666
_journal_volume 56
_journal_year 2017
_chemical_formula_moiety '3(O8 U), 6(Mg O6), 7(O)'
_chemical_formula_sum 'Mg6 O67 U3'
_chemical_formula_weight 1931.95
_space_group_crystal_system monoclinic
_space_group_IT_number 11
_space_group_name_Hall '-P 2yb'
_space_group_name_H-M_alt 'P 1 21/m 1'
_symmetry_space_group_name_Hall '-P 2yb'
_symmetry_space_group_name_H-M 'P 1 21/m 1'
_audit_creation_method SHELXL-2014/7
_cell_angle_alpha 90
_cell_angle_beta 101.4259(14)
_cell_angle_gamma 90
_cell_formula_units_Z 2
_cell_length_a 6.7097(9)
_cell_length_b 39.851(5)
_cell_length_c 11.1171(14)
_cell_measurement_reflns_used 9291
_cell_measurement_temperature 100(2)
_cell_measurement_theta_max 28.98
_cell_measurement_theta_min 2.42
_cell_volume 2913.7(6)
_computing_cell_refinement 'Bruker SAINT'
_computing_data_collection 'Bruker APEX2'
_computing_data_reduction 'Bruker SAINT'
_computing_molecular_graphics 'Bruker SHELXTL'
_computing_publication_material 'Bruker SHELXTL'
_computing_structure_refinement 'SHELXL-2014/7 (Sheldrick, 2014)'
_computing_structure_solution 'SHELXS-97 (Sheldrick, 2008)'
_diffrn_ambient_temperature 100(2)
_diffrn_measured_fraction_theta_full 1.000
_diffrn_measured_fraction_theta_max 1.000
_diffrn_measurement_device_type 'Bruker APEX-II CCD'
_diffrn_measurement_method '\f and\w scans'
_diffrn_radiation_type MoK\a
_diffrn_radiation_wavelength 0.71073
_diffrn_reflns_av_R_equivalents 0.0569
_diffrn_reflns_av_unetI/netI 0.0409
_diffrn_reflns_Laue_measured_fraction_full 1.000
_diffrn_reflns_Laue_measured_fraction_max 1.000
_diffrn_reflns_limit_h_max 8
_diffrn_reflns_limit_h_min -8
_diffrn_reflns_limit_k_max 51
_diffrn_reflns_limit_k_min -51
_diffrn_reflns_limit_l_max 14
_diffrn_reflns_limit_l_min -14
_diffrn_reflns_number 35216
_diffrn_reflns_point_group_measured_fraction_full 1.000
_diffrn_reflns_point_group_measured_fraction_max 1.000
_diffrn_reflns_theta_full 25.242
_diffrn_reflns_theta_max 27.484
_diffrn_reflns_theta_min 1.022
_exptl_absorpt_coefficient_mu 8.516
_exptl_absorpt_correction_T_max 0.7458
_exptl_absorpt_correction_T_min 0.5814
_exptl_absorpt_correction_type multi-scan
_exptl_absorpt_process_details 'SADABS (Krause 2015)'
_exptl_crystal_colour yellow
_exptl_crystal_density_diffrn 2.202
_exptl_crystal_description needles
_exptl_crystal_F_000 1768
_exptl_crystal_size_max 0.1
_exptl_crystal_size_mid 0.02
_exptl_crystal_size_min 0.02
_refine_diff_density_max 4.493
_refine_diff_density_min -1.846
_refine_diff_density_rms 0.207
_refine_ls_extinction_method none
_refine_ls_goodness_of_fit_ref 1.061
_refine_ls_hydrogen_treatment undef
_refine_ls_matrix_type full
_refine_ls_number_parameters 358
_refine_ls_number_reflns 6787
_refine_ls_number_restraints 0
_refine_ls_restrained_S_all 1.061
_refine_ls_R_factor_all 0.0396
_refine_ls_R_factor_gt 0.0321
_refine_ls_shift/su_max 0.001
_refine_ls_shift/su_mean 0.000
_refine_ls_structure_factor_coef Fsqd
_refine_ls_weighting_details 'w=1/[\s^2^(Fo^2^)+(0.0286P)^2^+19.9995P] where P=(Fo^2^+2Fc^2^)/3'
_refine_ls_weighting_scheme calc
_refine_ls_wR_factor_gt 0.0787
_refine_ls_wR_factor_ref 0.0830
_reflns_Friedel_coverage 0.000
_reflns_number_gt 5837
_reflns_number_total 6787
_reflns_threshold_expression 'I > 2\s(I)'
_cod_data_source_file ic6b02666_si_002.cif
_cod_data_source_block mguo8
_cod_depositor_comments 'Adding full bibliography for 4345018--4345021.cif.'
_cod_original_cell_volume 2913.7(7)
_cod_database_code 4345020
_shelx_shelxl_version_number 2014/7
_shelx_space_group_comment
;
The symmetry employed for this shelxl refinement is uniquely defined
by the following loop, which should always be used as a source of
symmetry information in preference to the above space-group names.
They are only intended as comments.
;

loop_
_space_group_symop_operation_xyz
'x, y, z'
'-x, y+1/2, -z'
'-x, -y, -z'
'x, -y-1/2, z'

loop_
_atom_site_label
_atom_site_type_symbol
_atom_site_fract_x
_atom_site_fract_y
_atom_site_fract_z
_atom_site_U_iso_or_equiv
_atom_site_adp_type
_atom_site_occupancy
_atom_site_site_symmetry_order
_atom_site_calc_flag
_atom_site_refinement_flags_posn
_atom_site_refinement_flags_adp
_atom_site_refinement_flags_occupancy
U1 U 0.55170(4) 0.2500 1.22032(2) 0.00703(7) Uani 1 2 d S T P
U2 U 0.52169(3) 0.08313(2) 0.74452(2) 0.00789(7) Uani 1 1 d . . .
Mg1 Mg 1.0000 0.0000 1.0000 0.0105(5) Uani 1 2 d S . P
Mg2 Mg 0.0000 0.0000 0.5000 0.0118(5) Uani 1 2 d S . P
Mg3 Mg 1.0379(3) 0.16317(5) 0.98881(19) 0.0184(4) Uani 1 1 d . . .
Mg4 Mg 0.0484(3) 0.17245(5) 0.49762(16) 0.0104(4) Uani 1 1 d . . .
O1 O 0.2725(8) 0.2500 1.1711(5) 0.0098(10) Uani 1 2 d S T P
O2 O 0.8330(8) 0.2500 1.2691(5) 0.0098(10) Uani 1 2 d S T P
O3 O 0.5686(6) 0.19289(10) 1.1816(4) 0.0198(9) Uani 1 1 d . . .
O4 O 0.5154(6) 0.23109(11) 1.4114(4) 0.0198(9) Uani 1 1 d . . .
O5 O 0.8032(5) 0.08151(9) 0.7949(3) 0.0114(8) Uani 1 1 d . . .
O6 O 0.2413(5) 0.08417(9) 0.6925(4) 0.0107(8) Uani 1 1 d . . .
O7 O 0.5354(6) 0.14035(10) 0.7218(3) 0.0143(8) Uani 1 1 d . . .
O8 O 0.5838(6) 0.21229(11) 1.0687(4) 0.0184(9) Uani 1 1 d . . .
O9 O 0.5742(6) 0.12392(10) 0.6072(3) 0.0142(8) Uani 1 1 d . . .
O10 O 0.4863(6) 0.05964(10) 0.9272(4) 0.0164(8) Uani 1 1 d . . .
O11 O 0.4864(6) 0.09710(10) 0.9407(4) 0.0167(8) Uani 1 1 d . . .
O12 O 0.5370(6) 0.02695(10) 0.6877(4) 0.0153(8) Uani 1 1 d . . .
O13 O 0.5497(6) 0.04913(10) 0.5806(4) 0.0149(8) Uani 1 1 d . . .
O1W O 1.1015(6) 0.03273(10) 0.8801(4) 0.0148(8) Uani 1 1 d . . .
O2W O 0.8412(6) 0.03894(10) 1.0666(4) 0.0170(8) Uani 1 1 d . . .
O3W O 1.2512(6) 0.01021(11) 1.1296(4) 0.0191(9) Uani 1 1 d . . .
O4W O -0.0715(6) 0.04757(10) 0.5529(4) 0.0151(8) Uani 1 1 d . . .
O5W O 0.2443(5) 0.02023(9) 0.4310(3) 0.0123(8) Uani 1 1 d . . .
O6W O -0.1930(6) 0.00786(11) 0.3328(4) 0.0187(9) Uani 1 1 d . . .
O7W O 0.8745(6) 0.17208(10) 0.8114(4) 0.0185(9) Uani 1 1 d . . .
O8W O 0.7773(6) 0.14442(11) 1.0451(4) 0.0196(9) Uani 1 1 d . . .
O9W O 1.2238(7) 0.15845(14) 1.1615(4) 0.0325(12) Uani 1 1 d . . .
O10W O 1.2856(6) 0.18175(11) 0.9240(4) 0.0221(10) Uani 1 1 d . . .
O11W O 1.1027(6) 0.11517(11) 0.9473(4) 0.0195(9) Uani 1 1 d . . .
O12W O -0.0406(6) 0.13595(10) 0.6097(3) 0.0137(8) Uani 1 1 d . . .
O13W O -0.1806(6) 0.15785(10) 0.3578(4) 0.0194(9) Uani 1 1 d . . .
O14W O -0.1420(6) 0.20786(10) 0.5542(4) 0.0184(9) Uani 1 1 d . . .
O15W O 0.2678(6) 0.18675(10) 0.6500(4) 0.0159(8) Uani 1 1 d . . .
O16W O 0.1355(6) 0.20624(10) 0.3781(4) 0.0192(9) Uani 1 1 d . . .
O17W O 0.2460(6) 0.13818(10) 0.4411(4) 0.0163(8) Uani 1 1 d . . .
O18W O 0.4488(8) 0.2500 1.6537(5) 0.0158(12) Uani 1 2 d S T P
O19W O 1.3960(7) 0.07412(12) 1.1701(4) 0.0247(10) Uani 1 1 d . . .
O20W O 0.9586(6) 0.21054(13) 1.0346(5) 0.0333(13) Uani 1 1 d . . .
O21W O 0.8384(10) 0.2500 1.7913(6) 0.042(2) Uani 1 2 d S T P
O22W O -0.2878(9) 0.09167(13) 0.3508(5) 0.0383(13) Uani 1 1 d . . .
O23W O 0.0721(12) 0.0802(2) 0.2942(8) 0.0189(18) Uani 0.5 1 d . . P

loop_
_atom_site_aniso_label
_atom_site_aniso_U_11
_atom_site_aniso_U_22
_atom_site_aniso_U_33
_atom_site_aniso_U_23
_atom_site_aniso_U_13
_atom_site_aniso_U_12
U1 0.00465(13) 0.00809(14) 0.00781(13) 0.000 -0.00006(10) 0.000
U2 0.00568(10) 0.00848(11) 0.00905(11) 0.00034(7) 0.00038(7) 0.00049(6)
Mg1 0.0087(12) 0.0116(13) 0.0113(12) 0.0036(10) 0.0025(10) 0.0025(10)
Mg2 0.0093(12) 0.0112(13) 0.0161(13) -0.0057(10) 0.0052(10) -0.0021(10)
Mg3 0.0077(9) 0.0269(12) 0.0200(10) -0.0165(9) 0.0016(8) -0.0024(8)
Mg4 0.0080(8) 0.0112(9) 0.0115(9) 0.0033(7) 0.0009(7) 0.0013(7)
O1 0.008(2) 0.009(3) 0.013(3) 0.000 0.005(2) 0.000
O2 0.009(2) 0.009(3) 0.011(3) 0.000 0.000(2) 0.000
O3 0.0115(19) 0.012(2) 0.032(2) 0.0009(18) -0.0050(18) 0.0009(15)
O4 0.013(2) 0.029(2) 0.018(2) 0.0124(18) 0.0024(17) -0.0014(17)
O5 0.0066(17) 0.013(2) 0.0138(19) 0.0013(15) 0.0013(15) -0.0013(14)
O6 0.0069(17) 0.0097(19) 0.0154(19) 0.0000(15) 0.0024(15) 0.0005(13)
O7 0.0131(19) 0.014(2) 0.015(2) -0.0015(15) 0.0012(16) 0.0000(15)
O8 0.0122(19) 0.025(2) 0.018(2) -0.0115(18) 0.0031(17) -0.0012(17)
O9 0.0115(18) 0.018(2) 0.0133(19) 0.0042(16) 0.0030(15) 0.0006(15)
O10 0.0141(19) 0.018(2) 0.017(2) 0.0058(17) 0.0020(16) 0.0013(16)
O11 0.0151(19) 0.018(2) 0.017(2) -0.0043(17) 0.0046(16) 0.0014(16)
O12 0.0152(19) 0.012(2) 0.017(2) 0.0055(16) -0.0005(16) 0.0011(15)
O13 0.0155(19) 0.015(2) 0.0138(19) -0.0007(16) 0.0023(16) 0.0037(16)
O1W 0.0125(19) 0.015(2) 0.017(2) 0.0060(16) 0.0040(16) 0.0009(15)
O2W 0.0147(19) 0.018(2) 0.018(2) -0.0010(17) 0.0027(17) 0.0031(16)
O3W 0.0121(19) 0.023(2) 0.019(2) 0.0048(17) -0.0053(17) 0.0000(16)
O4W 0.0159(19) 0.013(2) 0.018(2) -0.0045(16) 0.0058(16) -0.0033(15)
O5W 0.0101(18) 0.0111(19) 0.0163(19) -0.0028(15) 0.0041(15) -0.0020(14)
O6W 0.017(2) 0.024(2) 0.015(2) -0.0052(17) 0.0051(17) -0.0073(17)
O7W 0.015(2) 0.016(2) 0.022(2) -0.0034(17) -0.0026(17) -0.0015(16)
O8W 0.0119(19) 0.025(2) 0.024(2) -0.0093(18) 0.0066(17) 0.0006(17)
O9W 0.019(2) 0.065(4) 0.014(2) -0.014(2) 0.0053(18) -0.022(2)
O10W 0.012(2) 0.034(3) 0.021(2) -0.0128(19) 0.0057(17) -0.0068(18)
O11W 0.0114(19) 0.029(2) 0.018(2) -0.0085(18) 0.0029(17) 0.0046(17)
O12W 0.0115(18) 0.015(2) 0.0143(19) 0.0035(16) 0.0021(15) 0.0007(15)
O13W 0.020(2) 0.015(2) 0.019(2) 0.0029(17) -0.0045(18) -0.0024(17)
O14W 0.016(2) 0.020(2) 0.018(2) -0.0017(17) 0.0005(17) 0.0080(17)
O15W 0.0124(19) 0.017(2) 0.017(2) -0.0001(16) -0.0016(16) 0.0006(15)
O16W 0.0132(19) 0.019(2) 0.026(2) 0.0135(18) 0.0044(17) 0.0017(16)
O17W 0.0126(19) 0.021(2) 0.015(2) 0.0035(17) 0.0033(16) 0.0060(16)
O18W 0.018(3) 0.018(3) 0.011(3) 0.000 0.003(2) 0.000
O19W 0.029(2) 0.028(3) 0.018(2) -0.0013(19) 0.0081(19) -0.006(2)
O20W 0.013(2) 0.044(3) 0.046(3) -0.035(2) 0.014(2) -0.011(2)
O21W 0.017(3) 0.087(6) 0.020(3) 0.000 -0.003(3) 0.000
O22W 0.061(4) 0.021(3) 0.028(3) 0.001(2) -0.002(3) -0.014(2)
O23W 0.012(4) 0.018(4) 0.027(5) -0.013(3) 0.007(4) -0.001(3)

loop_
_atom_type_symbol
_atom_type_description
_atom_type_scat_dispersion_real
_atom_type_scat_dispersion_imag
_atom_type_scat_source
O O 0.0106 0.0060 'International Tables Vol C Tables 4.2.6.8 and 6.1.1.4'
Mg Mg 0.0486 0.0363 'International Tables Vol C Tables 4.2.6.8 and 6.1.1.4'
U U -9.6767 9.6646 'International Tables Vol C Tables 4.2.6.8 and 6.1.1.4'

loop_
_geom_angle_atom_site_label_1
_geom_angle_atom_site_label_2
_geom_angle_atom_site_label_3
_geom_angle
_geom_angle_site_symmetry_1
_geom_angle_site_symmetry_3
O1 U1 O2 179.7(2) . .
O1 U1 O8 91.12(15) . .
O2 U1 O8 88.67(15) . .
O1 U1 O8 91.12(15) . 4_565
O2 U1 O8 88.67(16) . 4_565
O8 U1 O8 81.6(2) . 4_565
O1 U1 O4 89.26(18) . .
O2 U1 O4 91.01(18) . .
O8 U1 O4 120.17(15) . .
O8 U1 O4 158.22(16) 4_565 .
O1 U1 O4 89.26(18) . 4_565
O2 U1 O4 91.01(18) . 4_565
O8 U1 O4 158.23(16) . 4_565
O8 U1 O4 120.17(15) 4_565 4_565
O4 U1 O4 38.1(2) . 4_565
O1 U1 O3 91.66(10) . .
O2 U1 O3 88.28(10) . .
O8 U1 O3 37.71(15) . .
O8 U1 O3 119.28(16) 4_565 .
O4 U1 O3 82.47(16) . .
O4 U1 O3 120.51(16) 4_565 .
O1 U1 O3 91.66(10) . 4_565
O2 U1 O3 88.28(10) . 4_565
O8 U1 O3 119.27(16) . 4_565
O8 U1 O3 37.71(15) 4_565 4_565
O4 U1 O3 120.51(16) . 4_565
O4 U1 O3 82.47(16) 4_565 4_565
O3 U1 O3 156.8(2) . 4_565
O6 U2 O5 179.04(17) . .
O6 U2 O10 90.48(15) . .
O5 U2 O10 89.79(15) . .
O6 U2 O7 90.22(14) . .
O5 U2 O7 90.42(14) . .
O10 U2 O7 121.10(14) . .
O6 U2 O9 93.24(15) . .
O5 U2 O9 86.83(15) . .
O10 U2 O9 158.74(15) . .
O7 U2 O9 38.05(13) . .
O6 U2 O13 90.18(15) . .
O5 U2 O13 88.89(15) . .
O10 U2 O13 119.92(14) . .
O7 U2 O13 118.98(14) . .
O9 U2 O13 81.03(14) . .
O6 U2 O11 90.08(15) . .
O5 U2 O11 90.70(15) . .
O10 U2 O11 38.08(14) . .
O7 U2 O11 83.03(14) . .
O9 U2 O11 120.92(14) . .
O13 U2 O11 158.00(14) . .
O6 U2 O12 91.90(15) . .
O5 U2 O12 87.22(15) . .
O10 U2 O12 82.28(14) . .
O7 U2 O12 156.51(14) . .
O9 U2 O12 118.46(14) . .
O13 U2 O12 37.66(13) . .
O11 U2 O12 120.35(14) . .
O3W Mg1 O3W 180.0 . 3_757
O3W Mg1 O1W 89.89(16) . .
O3W Mg1 O1W 90.11(16) 3_757 .
O3W Mg1 O1W 90.11(16) . 3_757
O3W Mg1 O1W 89.89(16) 3_757 3_757
O1W Mg1 O1W 180.00(17) . 3_757
O3W Mg1 O2W 90.53(16) . .
O3W Mg1 O2W 89.47(16) 3_757 .
O1W Mg1 O2W 90.92(15) . .
O1W Mg1 O2W 89.08(15) 3_757 .
O3W Mg1 O2W 89.47(16) . 3_757
O3W Mg1 O2W 90.53(16) 3_757 3_757
O1W Mg1 O2W 89.08(15) . 3_757
O1W Mg1 O2W 90.92(15) 3_757 3_757
O2W Mg1 O2W 180.00(15) . 3_757
O6W Mg2 O6W 180.0 3_556 .
O6W Mg2 O4W 88.71(16) 3_556 3_556
O6W Mg2 O4W 91.29(16) . 3_556
O6W Mg2 O4W 91.29(16) 3_556 .
O6W Mg2 O4W 88.71(16) . .
O4W Mg2 O4W 180.0 3_556 .
O6W Mg2 O5W 89.50(15) 3_556 .
O6W Mg2 O5W 90.50(15) . .
O4W Mg2 O5W 90.36(15) 3_556 .
O4W Mg2 O5W 89.64(15) . .
O6W Mg2 O5W 90.50(15) 3_556 3_556
O6W Mg2 O5W 89.50(15) . 3_556
O4W Mg2 O5W 89.63(15) 3_556 3_556
O4W Mg2 O5W 90.37(15) . 3_556
O5W Mg2 O5W 180.0 . 3_556
O11W Mg3 O20W 176.7(2) . .
O11W Mg3 O10W 91.99(18) . .
O20W Mg3 O10W 91.31(19) . .
O11W Mg3 O9W 90.5(2) . .
O20W Mg3 O9W 89.5(2) . .
O10W Mg3 O9W 88.71(18) . .
O11W Mg3 O7W 92.38(18) . .
O20W Mg3 O7W 88.0(2) . .
O10W Mg3 O7W 85.30(18) . .
O9W Mg3 O7W 173.4(2) . .
O11W Mg3 O8W 87.79(18) . .
O20W Mg3 O8W 88.92(18) . .
O10W Mg3 O8W 177.0(2) . .
O9W Mg3 O8W 94.30(19) . .
O7W Mg3 O8W 91.70(18) . .
O13W Mg4 O16W 87.83(18) . .
O13W Mg4 O12W 89.70(17) . .
O16W Mg4 O12W 176.31(19) . .
O13W Mg4 O14W 90.50(18) . .
O16W Mg4 O14W 91.22(18) . .
O12W Mg4 O14W 91.53(17) . .
O13W Mg4 O17W 90.68(18) . .
O16W Mg4 O17W 87.44(17) . .
O12W Mg4 O17W 89.86(17) . .
O14W Mg4 O17W 178.18(19) . .
O13W Mg4 O15W 175.62(19) . .
O16W Mg4 O15W 95.76(18) . .
O12W Mg4 O15W 86.84(17) . .
O14W Mg4 O15W 86.92(17) . .
O17W Mg4 O15W 91.99(17) . .
O8 O3 U1 70.3(2) . .
O4 O4 U1 70.97(11) 4_565 .
O9 O7 U2 71.2(2) . .
O3 O8 U1 72.0(2) . .
O7 O9 U2 70.8(2) . .
O11 O10 U2 71.6(2) . .
O10 O11 U2 70.4(2) . .
O13 O12 U2 70.2(2) . .
O12 O13 U2 72.1(2) . .

loop_
_geom_bond_atom_site_label_1
_geom_bond_atom_site_label_2
_geom_bond_distance
_geom_bond_site_symmetry_2
U1 O1 1.845(5) .
U1 O2 1.857(5) .
U1 O8 2.300(4) .
U1 O8 2.300(4) 4_565
U1 O4 2.311(4) .
U1 O4 2.311(4) 4_565
U1 O3 2.323(4) .
U1 O3 2.323(4) 4_565
U2 O6 1.856(4) .
U2 O5 1.862(4) .
U2 O10 2.291(4) .
U2 O7 2.298(4) .
U2 O9 2.304(4) .
U2 O13 2.308(4) .
U2 O11 2.308(4) .
U2 O12 2.334(4) .
Mg1 O3W 2.030(4) .
Mg1 O3W 2.030(4) 3_757
Mg1 O1W 2.074(4) .
Mg1 O1W 2.074(4) 3_757
Mg1 O2W 2.099(4) .
Mg1 O2W 2.099(4) 3_757
Mg2 O6W 2.068(4) 3_556
Mg2 O6W 2.068(4) .
Mg2 O4W 2.069(4) 3_556
Mg2 O4W 2.069(4) .
Mg2 O5W 2.103(4) .
Mg2 O5W 2.103(4) 3_556
Mg3 O11W 2.035(5) .
Mg3 O20W 2.053(5) .
Mg3 O10W 2.075(5) .
Mg3 O9W 2.080(5) .
Mg3 O7W 2.089(5) .
Mg3 O8W 2.108(4) .
Mg4 O13W 2.042(4) .
Mg4 O16W 2.056(4) .
Mg4 O12W 2.078(4) .
Mg4 O14W 2.083(4) .
Mg4 O17W 2.085(4) .
Mg4 O15W 2.091(4) .
O3 O8 1.494(6) .
O4 O4 1.507(9) 4_565
O7 O9 1.500(5) .
O10 O11 1.500(6) .
O12 O13 1.498(5) .
